data_4348812
loop_
_publ_author_name
'Li, Jianfeng'
'Zhao, Chaoyue'
'Liu, Jinxi'
'Huang, Hanmin'
'Wang, Fengxin'
'Xu, Xiufang'
'Cui, Chunming'

_publ_section_title
;
 Activation of Ene-Diamido Samarium Methoxide with Hydrosilane for
 Selectively Catalytic Hydrosilylation of Alkenes and Polymerization of
 Styrene: an Experimental and Theoretical Mechanistic Study.
;
_journal_issue 17
_journal_name_full 'Inorganic chemistry'
_journal_page_first 9105
_journal_page_last 9111
_journal_paper_doi 10.1021/acs.inorgchem.6b01670
_journal_volume 55
_journal_year 2016
_chemical_formula_moiety 'C66 H106 N4 O6 Sm2, C4 H10 O2'
_chemical_formula_sum 'C70 H116 N4 O8 Sm2'
_chemical_formula_weight 1442.37
_space_group_IT_number 14
_space_group_name_Hall '-P 2yn'
_space_group_name_H-M_alt 'P 1 21/n 1'
_symmetry_cell_setting monoclinic
_symmetry_space_group_name_H-M 'P 1 21/n 1'
_atom_sites_solution_hydrogens geom
_atom_sites_solution_primary direct
_atom_sites_solution_secondary difmap
_audit_creation_method SHELXL-97
_cell_angle_alpha 90.00
_cell_angle_beta 107.644(3)
_cell_angle_gamma 90.00
_cell_formula_units_Z 2
_cell_length_a 14.121(3)
_cell_length_b 16.241(3)
_cell_length_c 16.420(4)
_cell_measurement_reflns_used 13117
_cell_measurement_temperature 113(2)
_cell_measurement_theta_max 27.9
_cell_measurement_theta_min 1.5
_cell_volume 3588.6(13)
_computing_cell_refinement 'CrystalClear-SM Expert 2.0 r2'
_computing_data_collection 'CrystalClear-SM Expert 2.0 r2 (Rigaku, 2009)'
_computing_data_reduction 'CrystalClear-SM Expert 2.0 r2'
_computing_molecular_graphics 'Bruker SHELXTL'
_computing_publication_material 'Bruker SHELXTL'
_computing_structure_refinement 'SHELXL-97 (Sheldrick, 1997)'
_computing_structure_solution 'SHELXS-97 (Sheldrick, 1990)'
_diffrn_ambient_temperature 113(2)
_diffrn_detector_area_resol_mean 14.6
_diffrn_measured_fraction_theta_full 0.999
_diffrn_measured_fraction_theta_max 0.999
_diffrn_measurement_device_type 'Rigaku Saturn 724CCD camera'
_diffrn_measurement_method \w
_diffrn_radiation_monochromator Multilayer
_diffrn_radiation_source 'Rotating Anode'
_diffrn_radiation_type MoK\a
_diffrn_radiation_wavelength 0.71073
_diffrn_reflns_av_R_equivalents 0.0391
_diffrn_reflns_av_sigmaI/netI 0.0394
_diffrn_reflns_limit_h_max 17
_diffrn_reflns_limit_h_min -18
_diffrn_reflns_limit_k_max 21
_diffrn_reflns_limit_k_min -19
_diffrn_reflns_limit_l_max 21
_diffrn_reflns_limit_l_min -18
_diffrn_reflns_number 33355
_diffrn_reflns_theta_full 27.85
_diffrn_reflns_theta_max 27.85
_diffrn_reflns_theta_min 1.81
_diffrn_standards_decay_% 0
_diffrn_standards_interval_count 0
_diffrn_standards_interval_time 0
_diffrn_standards_number 0
_exptl_absorpt_coefficient_mu 1.673
_exptl_absorpt_correction_T_max 0.7528
_exptl_absorpt_correction_T_min 0.7098
_exptl_absorpt_correction_type multi-scan
_exptl_absorpt_process_details crystalclear
_exptl_crystal_colour blue
_exptl_crystal_density_diffrn 1.335
_exptl_crystal_density_method 'not measured'
_exptl_crystal_description block
_exptl_crystal_F_000 1504
_exptl_crystal_size_max 0.22
_exptl_crystal_size_mid 0.20
_exptl_crystal_size_min 0.18
_refine_diff_density_max 1.073
_refine_diff_density_min -0.652
_refine_diff_density_rms 0.075
_refine_ls_extinction_method SHELXL
_refine_ls_goodness_of_fit_ref 1.026
_refine_ls_hydrogen_treatment constr
_refine_ls_matrix_type full
_refine_ls_number_parameters 393
_refine_ls_number_reflns 8529
_refine_ls_number_restraints 0
_refine_ls_restrained_S_all 1.026
_refine_ls_R_factor_all 0.0267
_refine_ls_R_factor_gt 0.0227
_refine_ls_shift/su_max 0.003
_refine_ls_shift/su_mean 0.000
_refine_ls_structure_factor_coef Fsqd
_refine_ls_weighting_details 'calc w=1/[\s^2^(Fo^2^)+(0.0213P)^2^+0.0000P] where P=(Fo^2^+2Fc^2^)/3'
_refine_ls_weighting_scheme calc
_refine_ls_wR_factor_gt 0.0521
_refine_ls_wR_factor_ref 0.0533
_reflns_number_gt 7451
_reflns_number_total 8529
_reflns_threshold_expression >2sigma(I)
_cod_data_source_file ic6b01670_si_002.cif
_cod_data_source_block shelx
_cod_original_sg_symbol_H-M P2(1)/n
_cod_database_code 4348812

loop_
_symmetry_equiv_pos_as_xyz
'x, y, z'
'-x+1/2, y+1/2, -z+1/2'
'-x, -y, -z'
'x-1/2, -y-1/2, z-1/2'

loop_
_atom_site_label
_atom_site_type_symbol
_atom_site_fract_x
_atom_site_fract_y
_atom_site_fract_z
_atom_site_U_iso_or_equiv
_atom_site_adp_type
_atom_site_occupancy
_atom_site_symmetry_multiplicity
_atom_site_calc_flag
_atom_site_refinement_flags
Sm1 Sm 0.877251(7) 0.054443(5) 0.940066(5) 0.01232(3) Uani 1 1 d .
O2 O 0.92046(10) 0.00964(7) 0.80342(8) 0.0215(3) Uani 1 1 d .
O3 O 0.73696(10) -0.00391(8) 0.81363(8) 0.0232(3) Uani 1 1 d .
O4 O 1.04242(9) 0.07246(7) 1.01714(8) 0.0165(3) Uani 1 1 d .
N2 N 0.78266(12) 0.08681(9) 1.02594(10) 0.0165(3) Uani 1 1 d .
N1 N 0.86276(11) 0.19343(9) 0.91988(9) 0.0157(3) Uani 1 1 d .
C4 C 0.75152(15) 0.06062(11) 1.09670(13) 0.0206(4) Uani 1 1 d .
C5 C 0.91276(14) 0.26258(10) 0.89995(12) 0.0173(4) Uani 1 1 d .
C6 C 0.76384(14) 0.20015(10) 0.92291(12) 0.0174(4) Uani 1 1 d .
C7 C 0.93637(15) 0.26628(11) 0.82228(12) 0.0195(4) Uani 1 1 d .
C8 C 0.69451(15) 0.25915(11) 0.86036(13) 0.0243(5) Uani 1 1 d .
H8A H 0.6572 0.2289 0.8090 0.036 Uiso 1 1 calc R
H8B H 0.7337 0.3027 0.8446 0.036 Uiso 1 1 calc R
H8C H 0.6480 0.2837 0.8872 0.036 Uiso 1 1 calc R
C9 C 1.02210(15) -0.01138(12) 0.81330(13) 0.0265(5) Uani 1 1 d .
H9A H 1.0348 -0.0681 0.8342 0.040 Uiso 1 1 calc R
H9B H 1.0661 0.0262 0.8545 0.040 Uiso 1 1 calc R
H9C H 1.0348 -0.0066 0.7580 0.040 Uiso 1 1 calc R
C10 C 0.72333(16) -0.02229(12) 1.10245(13) 0.0254(5) Uani 1 1 d .
C11 C 0.72554(14) 0.14971(10) 0.97225(12) 0.0185(4) Uani 1 1 d .
C12 C 0.75131(17) 0.11485(12) 1.16424(13) 0.0278(5) Uani 1 1 d .
C13 C 0.85187(17) -0.03930(12) 0.73956(13) 0.0283(5) Uani 1 1 d .
H13A H 0.8572 -0.0979 0.7571 0.034 Uiso 1 1 calc R
H13B H 0.8667 -0.0349 0.6845 0.034 Uiso 1 1 calc R
C14 C 0.71659(16) -0.08638(12) 1.03320(13) 0.0252(4) Uani 1 1 d .
H14 H 0.7459 -0.0622 0.9902 0.030 Uiso 1 1 calc R
C15 C 0.94775(15) 0.32713(11) 0.96029(12) 0.0221(4) Uani 1 1 d .
C16 C 0.61537(15) 0.15315(12) 0.96297(14) 0.0285(5) Uani 1 1 d .
H16A H 0.5999 0.2055 0.9857 0.043 Uiso 1 1 calc R
H16B H 0.5980 0.1075 0.9948 0.043 Uiso 1 1 calc R
H16C H 0.5770 0.1486 0.9024 0.043 Uiso 1 1 calc R
C17 C 0.77330(18) -0.16557(12) 1.06796(14) 0.0343(5) Uani 1 1 d .
H17A H 0.8438 -0.1528 1.0945 0.051 Uiso 1 1 calc R
H17B H 0.7664 -0.2046 1.0210 0.051 Uiso 1 1 calc R
H17C H 0.7461 -0.1901 1.1106 0.051 Uiso 1 1 calc R
C18 C 1.08220(16) 0.14717(10) 1.06037(12) 0.0223(4) Uani 1 1 d .
H18A H 1.0773 0.1910 1.0183 0.034 Uiso 1 1 calc R
H18B H 1.1521 0.1388 1.0932 0.034 Uiso 1 1 calc R
H18C H 1.0445 0.1628 1.0992 0.034 Uiso 1 1 calc R
C19 C 0.99621(15) 0.32938(11) 0.80841(13) 0.0267(5) Uani 1 1 d .
H19 H 1.0127 0.3305 0.7564 0.032 Uiso 1 1 calc R
C21 C 0.63627(16) 0.01573(13) 0.80928(14) 0.0324(5) Uani 1 1 d .
H21A H 0.6173 0.0682 0.7792 0.049 Uiso 1 1 calc R
H21B H 0.6310 0.0203 0.8673 0.049 Uiso 1 1 calc R
H21C H 0.5919 -0.0279 0.7784 0.049 Uiso 1 1 calc R
C22 C 0.89235(16) 0.20485(11) 0.75039(12) 0.0240(4) Uani 1 1 d .
H22 H 0.8683 0.1560 0.7755 0.029 Uiso 1 1 calc R
C23 C 0.74974(16) -0.00791(13) 0.73004(12) 0.0285(5) Uani 1 1 d .
H23A H 0.7411 0.0475 0.7036 0.034 Uiso 1 1 calc R
H23B H 0.6996 -0.0453 0.6929 0.034 Uiso 1 1 calc R
C24 C 1.00660(16) 0.38941(11) 0.94285(13) 0.0269(5) Uani 1 1 d .
H24 H 1.0296 0.4323 0.9834 0.032 Uiso 1 1 calc R
C25 C 0.78508(19) 0.20447(13) 1.16607(15) 0.0392(6) Uani 1 1 d .
H25 H 0.8032 0.2156 1.1128 0.047 Uiso 1 1 calc R
C26 C 0.92317(18) 0.32876(12) 1.04333(13) 0.0316(5) Uani 1 1 d .
H26 H 0.9018 0.2721 1.0540 0.038 Uiso 1 1 calc R
C27 C 0.6951(2) -0.04736(12) 1.17306(16) 0.0392(6) Uani 1 1 d .
H27 H 0.6768 -0.1032 1.1768 0.047 Uiso 1 1 calc R
C28 C 1.03224(16) 0.39035(12) 0.86823(14) 0.0288(5) Uani 1 1 d .
H28 H 1.0741 0.4324 0.8582 0.035 Uiso 1 1 calc R
C29 C 0.7214(2) 0.08661(14) 1.23243(15) 0.0402(6) Uani 1 1 d .
H29 H 0.7205 0.1239 1.2768 0.048 Uiso 1 1 calc R
C30 C 0.83669(18) 0.38752(14) 1.03731(15) 0.0426(6) Uani 1 1 d .
H30A H 0.8543 0.4429 1.0231 0.064 Uiso 1 1 calc R
H30B H 0.8229 0.3889 1.0923 0.064 Uiso 1 1 calc R
H30C H 0.7775 0.3684 0.9927 0.064 Uiso 1 1 calc R
C31 C 1.01192(19) 0.35308(13) 1.11998(14) 0.0431(7) Uani 1 1 d .
H31A H 1.0695 0.3191 1.1206 0.065 Uiso 1 1 calc R
H31B H 0.9950 0.3443 1.1730 0.065 Uiso 1 1 calc R
H31C H 1.0279 0.4113 1.1153 0.065 Uiso 1 1 calc R
C32 C 0.60746(18) -0.10749(14) 0.98755(16) 0.0403(6) Uani 1 1 d .
H32A H 0.5792 -0.1364 1.0272 0.060 Uiso 1 1 calc R
H32B H 0.6034 -0.1429 0.9383 0.060 Uiso 1 1 calc R
H32C H 0.5701 -0.0567 0.9680 0.060 Uiso 1 1 calc R
C33 C 0.7017(2) 0.26435(13) 1.16902(17) 0.0525(8) Uani 1 1 d .
H33A H 0.6432 0.2547 1.1195 0.079 Uiso 1 1 calc R
H33B H 0.7247 0.3212 1.1678 0.079 Uiso 1 1 calc R
H33C H 0.6842 0.2553 1.2217 0.079 Uiso 1 1 calc R
C34 C 0.6930(2) 0.00637(14) 1.23751(16) 0.0480(7) Uani 1 1 d .
H34 H 0.6723 -0.0117 1.2845 0.058 Uiso 1 1 calc R
C35 C 0.8761(2) 0.22097(15) 1.24270(18) 0.0571(8) Uani 1 1 d .
H35A H 0.8612 0.2063 1.2954 0.086 Uiso 1 1 calc R
H35B H 0.8935 0.2795 1.2442 0.086 Uiso 1 1 calc R
H35C H 0.9320 0.1878 1.2377 0.086 Uiso 1 1 calc R
C37 C 0.80258(17) 0.24346(13) 0.68311(14) 0.0350(5) Uani 1 1 d .
H37A H 0.7526 0.2598 0.7103 0.053 Uiso 1 1 calc R
H37B H 0.7737 0.2031 0.6380 0.053 Uiso 1 1 calc R
H37C H 0.8243 0.2920 0.6581 0.053 Uiso 1 1 calc R
C38 C 0.96772(17) 0.17477(13) 0.70714(13) 0.0323(5) Uani 1 1 d .
H38A H 0.9838 0.2198 0.6738 0.048 Uiso 1 1 calc R
H38B H 0.9394 0.1286 0.6691 0.048 Uiso 1 1 calc R
H38C H 1.0283 0.1567 0.7508 0.048 Uiso 1 1 calc R
O39 O 0.61056(16) 0.52964(12) -0.02599(13) 0.0638(6) Uani 1 1 d .
C40 C 0.5394(2) 0.53185(18) 0.0199(2) 0.0667(9) Uani 1 1 d .
H40A H 0.5091 0.5873 0.0158 0.080 Uiso 1 1 calc R
H40B H 0.5718 0.5190 0.0809 0.080 Uiso 1 1 calc R
C41 C 0.6890(2) 0.5855(2) 0.0083(2) 0.0753(10) Uani 1 1 d .
H41A H 0.6622 0.6414 0.0062 0.113 Uiso 1 1 calc R
H41B H 0.7358 0.5832 -0.0252 0.113 Uiso 1 1 calc R
H41C H 0.7236 0.5707 0.0678 0.113 Uiso 1 1 calc R

loop_
_atom_site_aniso_label
_atom_site_aniso_U_11
_atom_site_aniso_U_22
_atom_site_aniso_U_33
_atom_site_aniso_U_23
_atom_site_aniso_U_13
_atom_site_aniso_U_12
Sm1 0.01195(6) 0.01149(5) 0.01356(5) -0.00008(3) 0.00391(4) 0.00073(3)
O2 0.0229(8) 0.0216(7) 0.0192(7) -0.0047(5) 0.0050(6) 0.0029(6)
O3 0.0191(8) 0.0259(7) 0.0202(7) -0.0021(6) -0.0007(6) 0.0005(6)
O4 0.0140(7) 0.0126(6) 0.0211(7) -0.0013(5) 0.0024(5) -0.0007(5)
N2 0.0165(9) 0.0158(7) 0.0200(8) 0.0024(6) 0.0097(7) 0.0032(6)
N1 0.0162(9) 0.0126(7) 0.0179(8) 0.0009(6) 0.0047(6) -0.0011(6)
C4 0.0196(11) 0.0231(10) 0.0235(10) 0.0031(8) 0.0131(8) 0.0044(8)
C5 0.0130(10) 0.0126(8) 0.0238(10) 0.0036(7) 0.0017(8) 0.0016(7)
C6 0.0161(10) 0.0147(8) 0.0195(9) -0.0016(7) 0.0022(8) 0.0024(7)
C7 0.0181(11) 0.0185(9) 0.0220(10) 0.0050(8) 0.0060(8) 0.0035(7)
C8 0.0191(11) 0.0216(10) 0.0285(11) 0.0055(8) 0.0016(9) 0.0032(8)
C9 0.0260(12) 0.0288(11) 0.0294(11) 0.0008(9) 0.0153(9) 0.0055(9)
C10 0.0302(13) 0.0226(10) 0.0286(11) 0.0047(9) 0.0171(9) 0.0040(9)
C11 0.0147(10) 0.0169(9) 0.0238(10) -0.0007(8) 0.0060(8) 0.0033(7)
C12 0.0330(14) 0.0273(11) 0.0305(12) -0.0005(9) 0.0205(10) 0.0043(9)
C13 0.0341(14) 0.0297(11) 0.0177(10) -0.0096(8) 0.0028(9) 0.0005(9)
C14 0.0294(13) 0.0222(10) 0.0296(11) 0.0029(9) 0.0175(9) -0.0022(8)
C15 0.0236(11) 0.0172(9) 0.0232(10) 0.0019(8) 0.0037(8) -0.0002(8)
C16 0.0166(11) 0.0317(11) 0.0384(13) 0.0057(9) 0.0103(9) 0.0037(8)
C17 0.0486(16) 0.0220(10) 0.0378(13) 0.0026(10) 0.0212(11) 0.0030(10)
C18 0.0261(12) 0.0137(9) 0.0233(10) -0.0010(8) 0.0017(8) 0.0039(8)
C19 0.0250(12) 0.0272(10) 0.0305(11) 0.0081(9) 0.0122(9) 0.0016(9)
C21 0.0190(12) 0.0390(12) 0.0340(13) -0.0058(10) 0.0001(9) -0.0019(9)
C22 0.0292(13) 0.0236(10) 0.0206(10) 0.0018(8) 0.0097(9) -0.0023(8)
C23 0.0306(13) 0.0313(11) 0.0172(10) -0.0039(9) -0.0022(9) 0.0001(9)
C24 0.0250(12) 0.0181(9) 0.0333(12) 0.0005(8) 0.0025(9) -0.0052(8)
C25 0.0569(18) 0.0344(12) 0.0405(14) -0.0127(10) 0.0361(13) -0.0113(11)
C26 0.0473(16) 0.0227(10) 0.0249(11) -0.0068(9) 0.0109(10) -0.0130(10)
C27 0.0639(19) 0.0247(12) 0.0435(15) 0.0075(10) 0.0381(14) 0.0023(10)
C28 0.0227(12) 0.0212(10) 0.0416(13) 0.0084(9) 0.0082(10) -0.0049(8)
C29 0.0625(19) 0.0344(12) 0.0368(14) -0.0030(11) 0.0346(13) 0.0029(12)
C30 0.0422(17) 0.0485(14) 0.0435(15) -0.0191(12) 0.0225(12) -0.0147(12)
C31 0.0630(19) 0.0310(12) 0.0276(12) -0.0058(10) 0.0022(12) -0.0110(11)
C32 0.0316(15) 0.0426(13) 0.0513(16) -0.0009(12) 0.0196(12) -0.0076(11)
C33 0.084(2) 0.0298(13) 0.0466(16) -0.0031(11) 0.0246(15) 0.0065(13)
C34 0.083(2) 0.0375(13) 0.0430(15) 0.0095(11) 0.0487(15) 0.0087(13)
C35 0.051(2) 0.0551(16) 0.075(2) -0.0352(15) 0.0334(16) -0.0074(14)
C37 0.0281(14) 0.0452(13) 0.0311(13) -0.0006(10) 0.0079(10) 0.0008(10)
C38 0.0352(14) 0.0350(12) 0.0278(12) 0.0030(9) 0.0112(10) 0.0084(10)
O39 0.0594(15) 0.0748(13) 0.0518(13) 0.0116(11) 0.0089(11) -0.0103(11)
C40 0.062(3) 0.082(2) 0.0515(19) 0.0009(16) 0.0109(17) -0.0146(17)
C41 0.058(2) 0.094(2) 0.058(2) 0.0172(18) -0.0052(17) -0.0219(19)

loop_
_atom_type_symbol
_atom_type_description
_atom_type_scat_dispersion_real
_atom_type_scat_dispersion_imag
_atom_type_scat_source
C C 0.0033 0.0016 'International Tables Vol C Tables 4.2.6.8 and 6.1.1.4'
H H 0.0000 0.0000 'International Tables Vol C Tables 4.2.6.8 and 6.1.1.4'
N N 0.0061 0.0033 'International Tables Vol C Tables 4.2.6.8 and 6.1.1.4'
O O 0.0106 0.0060 'International Tables Vol C Tables 4.2.6.8 and 6.1.1.4'
Sm Sm -0.1638 3.4418 'International Tables Vol C Tables 4.2.6.8 and 6.1.1.4'

loop_
_geom_angle_atom_site_label_1
_geom_angle_atom_site_label_2
_geom_angle_atom_site_label_3
_geom_angle
_geom_angle_site_symmetry_1
_geom_angle_site_symmetry_3
N2 Sm1 N1 79.52(5) . .
N2 Sm1 O4 108.40(5) . .
N1 Sm1 O4 89.17(5) . .
N2 Sm1 O4 109.69(5) . 3_757
N1 Sm1 O4 157.38(5) . 3_757
O4 Sm1 O4 68.43(5) . 3_757
N2 Sm1 O3 97.57(5) . .
N1 Sm1 O3 103.51(5) . .
O4 Sm1 O3 152.86(4) . .
O4 Sm1 O3 95.84(4) 3_757 .
N2 Sm1 O2 158.94(5) . .
N1 Sm1 O2 100.69(5) . .
O4 Sm1 O2 92.64(5) . .
O4 Sm1 O2 78.16(4) 3_757 .
O3 Sm1 O2 61.72(5) . .
N2 Sm1 C11 30.23(5) . .
N1 Sm1 C11 56.26(5) . .
O4 Sm1 C11 121.74(5) . .
O4 Sm1 C11 138.51(5) 3_757 .
O3 Sm1 C11 84.87(5) . .
O2 Sm1 C11 134.86(5) . .
N2 Sm1 C6 56.43(5) . .
N1 Sm1 C6 29.90(5) . .
O4 Sm1 C6 113.35(5) . .
O4 Sm1 C6 166.12(5) 3_757 .
O3 Sm1 C6 87.34(5) . .
O2 Sm1 C6 115.00(5) . .
C11 Sm1 C6 28.17(5) . .
N2 Sm1 Sm1 113.25(4) . 3_757
N1 Sm1 Sm1 123.69(4) . 3_757
O4 Sm1 Sm1 34.59(3) . 3_757
O4 Sm1 Sm1 33.85(3) 3_757 3_757
O3 Sm1 Sm1 126.51(3) . 3_757
O2 Sm1 Sm1 84.40(3) . 3_757
C11 Sm1 Sm1 140.56(4) . 3_757
C6 Sm1 Sm1 146.09(4) . 3_757
C13 O2 C9 112.43(15) . .
C13 O2 Sm1 120.20(12) . .
C9 O2 Sm1 117.19(11) . .
C21 O3 C23 111.76(15) . .
C21 O3 Sm1 117.75(11) . .
C23 O3 Sm1 119.80(12) . .
C18 O4 Sm1 123.93(11) . .
C18 O4 Sm1 120.84(10) . 3_757
Sm1 O4 Sm1 111.57(5) . 3_757
C4 N2 C11 117.40(15) . .
C4 N2 Sm1 144.96(12) . .
C11 N2 Sm1 96.34(11) . .
C5 N1 C6 120.84(14) . .
C5 N1 Sm1 142.08(12) . .
C6 N1 Sm1 96.72(10) . .
C10 C4 C12 118.16(18) . .
C10 C4 N2 120.03(17) . .
C12 C4 N2 121.77(16) . .
C7 C5 N1 120.82(16) . .
C7 C5 C15 117.99(17) . .
N1 C5 C15 121.00(17) . .
C11 C6 N1 122.93(16) . .
C11 C6 C8 119.03(17) . .
N1 C6 C8 117.62(16) . .
C11 C6 Sm1 75.76(10) . .
N1 C6 Sm1 53.38(8) . .
C8 C6 Sm1 145.43(13) . .
C19 C7 C5 120.02(18) . .
C19 C7 C22 118.71(18) . .
C5 C7 C22 121.17(17) . .
C6 C8 H8A 109.5 . .
C6 C8 H8B 109.5 . .
H8A C8 H8B 109.5 . .
C6 C8 H8C 109.5 . .
H8A C8 H8C 109.5 . .
H8B C8 H8C 109.5 . .
O2 C9 H9A 109.5 . .
O2 C9 H9B 109.5 . .
H9A C9 H9B 109.5 . .
O2 C9 H9C 109.5 . .
H9A C9 H9C 109.5 . .
H9B C9 H9C 109.5 . .
C27 C10 C4 119.32(19) . .
C27 C10 C14 116.85(18) . .
C4 C10 C14 123.75(18) . .
C6 C11 N2 122.75(17) . .
C6 C11 C16 119.60(16) . .
N2 C11 C16 117.27(16) . .
C6 C11 Sm1 76.07(11) . .
N2 C11 Sm1 53.43(9) . .
C16 C11 Sm1 144.63(12) . .
C29 C12 C4 119.93(19) . .
C29 C12 C25 117.88(19) . .
C4 C12 C25 122.18(18) . .
O2 C13 C23 107.73(16) . .
O2 C13 H13A 110.2 . .
C23 C13 H13A 110.2 . .
O2 C13 H13B 110.2 . .
C23 C13 H13B 110.2 . .
H13A C13 H13B 108.5 . .
C10 C14 C17 112.86(18) . .
C10 C14 C32 110.10(18) . .
C17 C14 C32 109.20(18) . .
C10 C14 H14 108.2 . .
C17 C14 H14 108.2 . .
C32 C14 H14 108.2 . .
C24 C15 C5 119.63(19) . .
C24 C15 C26 119.28(18) . .
C5 C15 C26 121.09(18) . .
C11 C16 H16A 109.5 . .
C11 C16 H16B 109.5 . .
H16A C16 H16B 109.5 . .
C11 C16 H16C 109.5 . .
H16A C16 H16C 109.5 . .
H16B C16 H16C 109.5 . .
C14 C17 H17A 109.5 . .
C14 C17 H17B 109.5 . .
H17A C17 H17B 109.5 . .
C14 C17 H17C 109.5 . .
H17A C17 H17C 109.5 . .
H17B C17 H17C 109.5 . .
O4 C18 H18A 109.5 . .
O4 C18 H18B 109.5 . .
H18A C18 H18B 109.5 . .
O4 C18 H18C 109.5 . .
H18A C18 H18C 109.5 . .
H18B C18 H18C 109.5 . .
C28 C19 C7 121.6(2) . .
C28 C19 H19 119.2 . .
C7 C19 H19 119.2 . .
O3 C21 H21A 109.5 . .
O3 C21 H21B 109.5 . .
H21A C21 H21B 109.5 . .
O3 C21 H21C 109.5 . .
H21A C21 H21C 109.5 . .
H21B C21 H21C 109.5 . .
C7 C22 C38 113.00(18) . .
C7 C22 C37 110.02(16) . .
C38 C22 C37 109.55(17) . .
C7 C22 H22 108.0 . .
C38 C22 H22 108.0 . .
C37 C22 H22 108.0 . .
O3 C23 C13 108.18(16) . .
O3 C23 H23A 110.1 . .
C13 C23 H23A 110.1 . .
O3 C23 H23B 110.1 . .
C13 C23 H23B 110.1 . .
H23A C23 H23B 108.4 . .
C28 C24 C15 121.63(19) . .
C28 C24 H24 119.2 . .
C15 C24 H24 119.2 . .
C35 C25 C12 111.3(2) . .
C35 C25 C33 108.93(19) . .
C12 C25 C33 111.4(2) . .
C35 C25 H25 108.4 . .
C12 C25 H25 108.4 . .
C33 C25 H25 108.4 . .
C15 C26 C30 110.56(18) . .
C15 C26 C31 113.1(2) . .
C30 C26 C31 109.27(18) . .
C15 C26 H26 107.9 . .
C30 C26 H26 107.9 . .
C31 C26 H26 107.9 . .
C34 C27 C10 122.1(2) . .
C34 C27 H27 119.0 . .
C10 C27 H27 119.0 . .
C24 C28 C19 119.04(19) . .
C24 C28 H28 120.5 . .
C19 C28 H28 120.5 . .
C34 C29 C12 121.9(2) . .
C34 C29 H29 119.1 . .
C12 C29 H29 119.1 . .
C26 C30 H30A 109.5 . .
C26 C30 H30B 109.5 . .
H30A C30 H30B 109.5 . .
C26 C30 H30C 109.5 . .
H30A C30 H30C 109.5 . .
H30B C30 H30C 109.5 . .
C26 C31 H31A 109.5 . .
C26 C31 H31B 109.5 . .
H31A C31 H31B 109.5 . .
C26 C31 H31C 109.5 . .
H31A C31 H31C 109.5 . .
H31B C31 H31C 109.5 . .
C14 C32 H32A 109.5 . .
C14 C32 H32B 109.5 . .
H32A C32 H32B 109.5 . .
C14 C32 H32C 109.5 . .
H32A C32 H32C 109.5 . .
H32B C32 H32C 109.5 . .
C25 C33 H33A 109.5 . .
C25 C33 H33B 109.5 . .
H33A C33 H33B 109.5 . .
C25 C33 H33C 109.5 . .
H33A C33 H33C 109.5 . .
H33B C33 H33C 109.5 . .
C29 C34 C27 118.6(2) . .
C29 C34 H34 120.7 . .
C27 C34 H34 120.7 . .
C25 C35 H35A 109.5 . .
C25 C35 H35B 109.5 . .
H35A C35 H35B 109.5 . .
C25 C35 H35C 109.5 . .
H35A C35 H35C 109.5 . .
H35B C35 H35C 109.5 . .
C22 C37 H37A 109.5 . .
C22 C37 H37B 109.5 . .
H37A C37 H37B 109.5 . .
C22 C37 H37C 109.5 . .
H37A C37 H37C 109.5 . .
H37B C37 H37C 109.5 . .
C22 C38 H38A 109.5 . .
C22 C38 H38B 109.5 . .
H38A C38 H38B 109.5 . .
C22 C38 H38C 109.5 . .
H38A C38 H38C 109.5 . .
H38B C38 H38C 109.5 . .
C41 O39 C40 111.5(2) . .
O39 C40 C40 107.4(3) . 3_665
O39 C40 H40A 110.2 . .
C40 C40 H40A 110.2 3_665 .
O39 C40 H40B 110.2 . .
C40 C40 H40B 110.2 3_665 .
H40A C40 H40B 108.5 . .
O39 C41 H41A 109.5 . .
O39 C41 H41B 109.5 . .
H41A C41 H41B 109.5 . .
O39 C41 H41C 109.5 . .
H41A C41 H41C 109.5 . .
H41B C41 H41C 109.5 . .

loop_
_geom_bond_atom_site_label_1
_geom_bond_atom_site_label_2
_geom_bond_distance
_geom_bond_site_symmetry_2
Sm1 N2 2.2783(16) .
Sm1 N1 2.2816(15) .
Sm1 O4 2.3104(13) .
Sm1 O4 2.3548(12) 3_757
Sm1 O3 2.5768(13) .
Sm1 O2 2.6011(13) .
Sm1 C11 2.8195(19) .
Sm1 C6 2.8232(18) .
Sm1 Sm1 3.8579(6) 3_757
O2 C13 1.433(2) .
O2 C9 1.436(2) .
O3 C21 1.438(2) .
O3 C23 1.439(2) .
O4 C18 1.432(2) .
O4 Sm1 2.3548(12) 3_757
N2 C4 1.426(2) .
N2 C11 1.428(2) .
N1 C5 1.417(2) .
N1 C6 1.417(2) .
C4 C10 1.415(3) .
C4 C12 1.417(3) .
C5 C7 1.414(3) .
C5 C15 1.424(2) .
C6 C11 1.373(3) .
C6 C8 1.524(2) .
C7 C19 1.390(3) .
C7 C22 1.527(3) .
C8 H8A 0.9800 .
C8 H8B 0.9800 .
C8 H8C 0.9800 .
C9 H9A 0.9800 .
C9 H9B 0.9800 .
C9 H9C 0.9800 .
C10 C27 1.396(3) .
C10 C14 1.523(3) .
C11 C16 1.518(3) .
C12 C29 1.389(3) .
C12 C25 1.529(3) .
C13 C23 1.492(3) .
C13 H13A 0.9900 .
C13 H13B 0.9900 .
C14 C17 1.531(3) .
C14 C32 1.534(3) .
C14 H14 1.0000 .
C15 C24 1.393(3) .
C15 C26 1.506(3) .
C16 H16A 0.9800 .
C16 H16B 0.9800 .
C16 H16C 0.9800 .
C17 H17A 0.9800 .
C17 H17B 0.9800 .
C17 H17C 0.9800 .
C18 H18A 0.9800 .
C18 H18B 0.9800 .
C18 H18C 0.9800 .
C19 C28 1.379(3) .
C19 H19 0.9500 .
C21 H21A 0.9800 .
C21 H21B 0.9800 .
C21 H21C 0.9800 .
C22 C38 1.528(3) .
C22 C37 1.540(3) .
C22 H22 1.0000 .
C23 H23A 0.9900 .
C23 H23B 0.9900 .
C24 C28 1.379(3) .
C24 H24 0.9500 .
C25 C35 1.525(3) .
C25 C33 1.539(3) .
C25 H25 1.0000 .
C26 C30 1.529(3) .
C26 C31 1.534(3) .
C26 H26 1.0000 .
C27 C34 1.379(3) .
C27 H27 0.9500 .
C28 H28 0.9500 .
C29 C34 1.374(3) .
C29 H29 0.9500 .
C30 H30A 0.9800 .
C30 H30B 0.9800 .
C30 H30C 0.9800 .
C31 H31A 0.9800 .
C31 H31B 0.9800 .
C31 H31C 0.9800 .
C32 H32A 0.9800 .
C32 H32B 0.9800 .
C32 H32C 0.9800 .
C33 H33A 0.9800 .
C33 H33B 0.9800 .
C33 H33C 0.9800 .
C34 H34 0.9500 .
C35 H35A 0.9800 .
C35 H35B 0.9800 .
C35 H35C 0.9800 .
C37 H37A 0.9800 .
C37 H37B 0.9800 .
C37 H37C 0.9800 .
C38 H38A 0.9800 .
C38 H38B 0.9800 .
C38 H38C 0.9800 .
O39 C41 1.410(3) .
O39 C40 1.427(4) .
C40 C40 1.514(5) 3_665
C40 H40A 0.9900 .
C40 H40B 0.9900 .
C41 H41A 0.9800 .
C41 H41B 0.9800 .
C41 H41C 0.9800 .
